data_2221897
loop_
_publ_author_name
'Shahwar, Durre'
'Tahir, M. Nawaz'
'Mughal, M. Sharif'
'Khan, Muhammad Akmal'
'Ahmad, Naeem'

_publ_section_title
;
 Phenyl <i>N</i>-phenylcarbamate
;
_journal_coeditor_code AT2785
_journal_issue 6
_journal_name_full 'Acta Crystallographica Section E'
_journal_page_first o1363
_journal_paper_doi 10.1107/S1600536809017887
_journal_volume 65
_journal_year 2009
_chemical_formula_iupac 'C13 H11 N O2'
_chemical_formula_moiety 'C13 H11 N O2'
_chemical_formula_sum 'C13 H11 N O2'
_chemical_formula_weight 213.23
_chemical_name_systematic
;
Phenyl <i>N</i>-phenylcarbamate
;
_space_group_IT_number 33
_symmetry_cell_setting orthorhombic
_symmetry_space_group_name_Hall 'P 2c -2n'
_symmetry_space_group_name_H-M 'P n a 21'
_atom_sites_solution_hydrogens geom
_atom_sites_solution_primary direct
_atom_sites_solution_secondary difmap
_audit_creation_method SHELXL-97
_cell_angle_alpha 90
_cell_angle_beta 90
_cell_angle_gamma 90
_cell_formula_units_Z 4
_cell_length_a 9.4734(9)
_cell_length_b 19.5825(17)
_cell_length_c 5.8509(5)
_cell_measurement_reflns_used 2241
_cell_measurement_temperature 296(2)
_cell_measurement_theta_max 28.56
_cell_measurement_theta_min 2.99
_cell_volume 1085.42(17)
_computing_cell_refinement 'SAINT (Bruker, 2007)'
_computing_data_collection 'APEX2 (Bruker, 2007)'
_computing_data_reduction 'SAINT (Bruker, 2007)'
_computing_molecular_graphics 'ORTEP-3 for Windows (Farrugia, 1997) and PLATON (Spek, 2009)'
_computing_publication_material
;
WinGX (Farrugia, 1999) and PLATON (Spek, 2009)
;
_computing_structure_refinement 'SHELXL97 (Sheldrick, 2008)'
_computing_structure_solution 'SHELXS97 (Sheldrick, 2008)'
_diffrn_ambient_temperature 296(2)
_diffrn_detector_area_resol_mean 7.40
_diffrn_measured_fraction_theta_full 0.995
_diffrn_measured_fraction_theta_max 0.995
_diffrn_measurement_device_type 'Bruker Kappa APEXII CCD'
_diffrn_measurement_method \w
_diffrn_radiation_monochromator graphite
_diffrn_radiation_source 'fine-focus sealed tube'
_diffrn_radiation_type MoK\a
_diffrn_radiation_wavelength 0.71073
_diffrn_reflns_av_R_equivalents 0.0709
_diffrn_reflns_av_sigmaI/netI 0.0888
_diffrn_reflns_limit_h_max 12
_diffrn_reflns_limit_h_min -12
_diffrn_reflns_limit_k_max 26
_diffrn_reflns_limit_k_min -26
_diffrn_reflns_limit_l_max 7
_diffrn_reflns_limit_l_min -4
_diffrn_reflns_number 6579
_diffrn_reflns_theta_full 28.56
_diffrn_reflns_theta_max 28.56
_diffrn_reflns_theta_min 2.99
_diffrn_standards_number 0
_exptl_absorpt_coefficient_mu 0.089
_exptl_absorpt_correction_T_max 0.988
_exptl_absorpt_correction_T_min 0.985
_exptl_absorpt_correction_type multi-scan
_exptl_absorpt_process_details '(SADABS; Bruker, 2005)'
_exptl_crystal_colour colourless
_exptl_crystal_density_diffrn 1.305
_exptl_crystal_density_method 'not measured'
_exptl_crystal_description needle
_exptl_crystal_F_000 448
_exptl_crystal_size_max 0.22
_exptl_crystal_size_mid 0.12
_exptl_crystal_size_min 0.12
_refine_diff_density_max 0.125
_refine_diff_density_min -0.165
_refine_ls_extinction_method none
_refine_ls_goodness_of_fit_ref 0.966
_refine_ls_hydrogen_treatment constr
_refine_ls_matrix_type full
_refine_ls_number_parameters 145
_refine_ls_number_reflns 1505
_refine_ls_number_restraints 1
_refine_ls_restrained_S_all 0.965
_refine_ls_R_factor_all 0.1445
_refine_ls_R_factor_gt 0.0455
_refine_ls_shift/su_max 0.000
_refine_ls_shift/su_mean 0.000
_refine_ls_structure_factor_coef Fsqd
_refine_ls_weighting_details 'calc w=1/[\s^2^(Fo^2^)+(0.028P)^2^] where P=(Fo^2^+2Fc^2^)/3'
_refine_ls_weighting_scheme calc
_refine_ls_wR_factor_gt 0.0654
_refine_ls_wR_factor_ref 0.0861
_reflns_number_gt 751
_reflns_number_total 1505
_reflns_threshold_expression I>2\s(I)
_cod_data_source_file at2785.cif
_cod_data_source_block I
_cod_database_code 2221897

loop_
_symmetry_equiv_pos_site_id
_symmetry_equiv_pos_as_xyz
1 x,y,z
2 -x,-y,1/2+z
3 1/2-x,1/2+y,1/2+z
4 1/2+x,1/2-y,z

loop_
_atom_site_aniso_label
_atom_site_aniso_U_11
_atom_site_aniso_U_22
_atom_site_aniso_U_33
_atom_site_aniso_U_12
_atom_site_aniso_U_13
_atom_site_aniso_U_23
O1 0.0340(14) 0.0611(13) 0.0751(19) -0.0041(12) 0.0042(13) -0.0266(14)
O2 0.0283(12) 0.0562(12) 0.0702(18) 0.0033(11) -0.0034(13) -0.0119(12)
N1 0.0287(15) 0.0489(15) 0.058(2) 0.0041(14) -0.0041(15) -0.0099(15)
C1 0.032(2) 0.052(2) 0.049(3) -0.0012(16) -0.003(2) -0.0058(19)
C2 0.050(2) 0.054(2) 0.049(3) -0.0063(18) 0.000(2) 0.0073(19)
C3 0.059(3) 0.0410(19) 0.072(3) -0.0043(17) -0.002(2) 0.006(2)
C4 0.053(2) 0.049(2) 0.064(3) 0.0016(17) -0.001(2) -0.0118(19)
C5 0.055(2) 0.059(2) 0.051(3) -0.0031(17) 0.006(2) 0.001(2)
C6 0.048(2) 0.0386(17) 0.060(3) -0.0006(16) -0.002(2) 0.0033(19)
C7 0.040(2) 0.0385(15) 0.048(2) -0.0018(17) -0.007(2) 0.0020(17)
C8 0.039(2) 0.0362(17) 0.049(3) 0.0063(15) -0.006(2) -0.0044(17)
C9 0.043(2) 0.0437(17) 0.059(3) -0.0001(16) -0.0045(19) -0.0024(18)
C10 0.049(3) 0.053(2) 0.088(4) -0.0040(18) -0.021(3) -0.008(2)
C11 0.079(3) 0.062(2) 0.069(3) 0.014(2) -0.024(3) -0.022(2)
C12 0.077(4) 0.069(2) 0.054(3) 0.019(2) -0.002(3) -0.012(2)
C13 0.052(2) 0.0485(18) 0.064(3) 0.0044(17) 0.007(2) -0.004(2)

loop_
_atom_site_type_symbol
_atom_site_label
_atom_site_fract_x
_atom_site_fract_y
_atom_site_fract_z
_atom_site_U_iso_or_equiv
_atom_site_thermal_displace_type
_atom_site_calc_flag
_atom_site_refinement_flags
_atom_site_occupancy
O O1 0.2597(2) 0.32604(11) 0.9484(4) 0.0567(9) Uani . . 1.000
O O2 0.0419(2) 0.29274(9) 0.8340(5) 0.0516(8) Uani . . 1.000
N N1 0.2427(3) 0.23828(12) 0.7187(5) 0.0452(10) Uani . . 1.000
C C1 0.2055(3) 0.37847(16) 1.0868(7) 0.0443(14) Uani . . 1.000
C C2 0.2411(4) 0.44407(15) 1.0327(7) 0.0510(14) Uani . . 1.000
C C3 0.2016(4) 0.49574(16) 1.1764(7) 0.0573(15) Uani . . 1.000
C C4 0.1281(4) 0.48187(15) 1.3717(7) 0.0553(14) Uani . . 1.000
C C5 0.0927(4) 0.41549(16) 1.4235(7) 0.0550(14) Uani . . 1.000
C C6 0.1333(4) 0.36338(15) 1.2818(7) 0.0489(13) Uani . . 1.000
C C7 0.1675(3) 0.28518(15) 0.8343(7) 0.0422(11) Uani . . 1.000
C C8 0.1863(3) 0.19143(14) 0.5605(7) 0.0414(13) Uani . . 1.000
C C9 0.0627(3) 0.15661(14) 0.5992(6) 0.0486(13) Uani . . 1.000
C C10 0.0146(4) 0.11085(16) 0.4366(8) 0.0633(18) Uani . . 1.000
C C11 0.0904(5) 0.09913(18) 0.2388(8) 0.0700(16) Uani . . 1.000
C C12 0.2135(5) 0.13340(19) 0.2040(7) 0.0667(18) Uani . . 1.000
C C13 0.2617(4) 0.17989(15) 0.3606(7) 0.0548(13) Uani . . 1.000
H H1 0.33213 0.23677 0.74330 0.0544 Uiso . . 1.000
H H2 0.29156 0.45348 0.90007 0.0616 Uiso . . 1.000
H H3 0.22491 0.54063 1.14082 0.0689 Uiso . . 1.000
H H4 0.10216 0.51715 1.46947 0.0664 Uiso . . 1.000
H H5 0.04108 0.40599 1.55489 0.0657 Uiso . . 1.000
H H6 0.11184 0.31833 1.31818 0.0584 Uiso . . 1.000
H H9 0.01197 0.16370 0.73313 0.0581 Uiso . . 1.000
H H10 -0.06985 0.08773 0.46083 0.0757 Uiso . . 1.000
H H11 0.05769 0.06814 0.13063 0.0838 Uiso . . 1.000
H H12 0.26557 0.12516 0.07208 0.0799 Uiso . . 1.000
H H13 0.34490 0.20372 0.33304 0.0658 Uiso . . 1.000

loop_
_atom_type_symbol
_atom_type_description
_atom_type_scat_dispersion_real
_atom_type_scat_dispersion_imag
_atom_type_scat_source
C C 0.0033 0.0016 'International Tables Vol C Tables 4.2.6.8 and 6.1.1.4'
H H 0.0000 0.0000 'International Tables Vol C Tables 4.2.6.8 and 6.1.1.4'
N N 0.0061 0.0033 'International Tables Vol C Tables 4.2.6.8 and 6.1.1.4'
O O 0.0106 0.0060 'International Tables Vol C Tables 4.2.6.8 and 6.1.1.4'

loop_
_geom_angle_atom_site_label_1
_geom_angle_atom_site_label_2
_geom_angle_atom_site_label_3
_geom_angle_site_symmetry_1
_geom_angle_site_symmetry_2
_geom_angle_site_symmetry_3
_geom_angle
_geom_angle_publ_flag
C1 O1 C7 . . . 118.6(2) no
C7 N1 C8 . . . 125.1(3) no
C7 N1 H1 . . . 117.00 no
C8 N1 H1 . . . 117.00 no
O1 C1 C2 . . . 117.6(3) no
O1 C1 C6 . . . 120.5(3) no
C2 C1 C6 . . . 121.5(3) no
C1 C2 C3 . . . 119.1(4) no
C2 C3 C4 . . . 120.5(3) no
C3 C4 C5 . . . 119.8(3) no
C4 C5 C6 . . . 120.1(4) no
C1 C6 C5 . . . 119.1(3) no
O1 C7 O2 . . . 124.4(3) no
O1 C7 N1 . . . 108.0(2) no
O2 C7 N1 . . . 127.5(3) no
N1 C8 C9 . . . 122.6(3) no
C9 C8 C13 . . . 119.8(3) no
N1 C8 C13 . . . 117.7(3) no
C8 C9 C10 . . . 119.3(3) no
C9 C10 C11 . . . 120.8(3) no
C10 C11 C12 . . . 119.3(4) no
C11 C12 C13 . . . 120.9(4) no
C8 C13 C12 . . . 120.0(3) no
C1 C2 H2 . . . 120.00 no
C3 C2 H2 . . . 120.00 no
C2 C3 H3 . . . 120.00 no
C4 C3 H3 . . . 120.00 no
C3 C4 H4 . . . 120.00 no
C5 C4 H4 . . . 120.00 no
C4 C5 H5 . . . 120.00 no
C6 C5 H5 . . . 120.00 no
C1 C6 H6 . . . 120.00 no
C5 C6 H6 . . . 120.00 no
C8 C9 H9 . . . 120.00 no
C10 C9 H9 . . . 120.00 no
C9 C10 H10 . . . 120.00 no
C11 C10 H10 . . . 120.00 no
C10 C11 H11 . . . 120.00 no
C12 C11 H11 . . . 120.00 no
C11 C12 H12 . . . 120.00 no
C13 C12 H12 . . . 120.00 no
C8 C13 H13 . . . 120.00 no
C12 C13 H13 . . . 120.00 no

loop_
_geom_bond_atom_site_label_1
_geom_bond_atom_site_label_2
_geom_bond_site_symmetry_1
_geom_bond_site_symmetry_2
_geom_bond_distance
_geom_bond_publ_flag
O1 C1 . . 1.405(4) no
O1 C7 . . 1.360(4) no
O2 C7 . . 1.199(3) no
N1 C7 . . 1.345(4) no
N1 C8 . . 1.409(4) no
N1 H1 . . 0.8600 no
C1 C2 . . 1.365(4) no
C1 C6 . . 1.363(5) no
C2 C3 . . 1.368(5) no
C3 C4 . . 1.365(6) no
C4 C5 . . 1.376(4) no
C5 C6 . . 1.370(5) no
C8 C13 . . 1.389(5) no
C8 C9 . . 1.374(4) no
C9 C10 . . 1.384(5) no
C10 C11 . . 1.381(6) no
C11 C12 . . 1.361(6) no
C12 C13 . . 1.370(5) no
C2 H2 . . 0.9300 no
C3 H3 . . 0.9300 no
C4 H4 . . 0.9300 no
C5 H5 . . 0.9300 no
C6 H6 . . 0.9300 no
C9 H9 . . 0.9300 no
C10 H10 . . 0.9300 no
C11 H11 . . 0.9300 no
C12 H12 . . 0.9300 no
C13 H13 . . 0.9300 no

loop_
_geom_contact_atom_site_label_1
_geom_contact_atom_site_label_2
_geom_contact_distance
_geom_contact_site_symmetry_1
_geom_contact_site_symmetry_2
_geom_contact_publ_flag
O2 C6 3.087(5) . . no
O2 C9 3.005(4) . . no
O2 N1 2.976(3) . 4_455 no
O1 H9 2.7100 . 4_555 no
O2 H5 2.7500 . 1_554 no
O2 H9 2.6100 . . no
O2 H1 2.1400 . 4_455 no
N1 O2 2.976(3) . 4_555 no
C1 C10 3.579(5) . 4_556 no
C5 C7 3.576(5) . 1_556 no
C6 O2 3.087(5) . . no
C6 C7 3.592(6) . 1_556 no
C7 C6 3.592(6) . 1_554 no
C7 C5 3.576(5) . 1_554 no
C9 O2 3.005(4) . . no
C10 C1 3.579(5) . 4_454 no
C2 H11 3.0600 . 4_556 no
C3 H5 3.0800 . 2_564 no
C6 H13 3.0500 . 4_456 no
C7 H9 2.8600 . . no
C7 H6 2.9500 . . no
C8 H6 2.9500 . 1_554 no
C9 H3 3.0400 . 3_544 no
C10 H3 3.0700 . 3_544 no
C13 H6 3.0700 . 1_554 no
H1 H13 2.4900 . . no
H1 O2 2.1400 . 4_555 no
H1 H9 2.5900 . 4_555 no
H3 C9 3.0400 . 3_555 no
H3 C10 3.0700 . 3_555 no
H4 H12 2.5300 . 3_556 no
H5 O2 2.7500 . 1_556 no
H5 C3 3.0800 . 2_565 no
H6 C7 2.9500 . . no
H6 C8 2.9500 . 1_556 no
H6 C13 3.0700 . 1_556 no
H6 H13 2.5700 . 4_456 no
H9 O2 2.6100 . . no
H9 C7 2.8600 . . no
H9 O1 2.7100 . 4_455 no
H9 H1 2.5900 . 4_455 no
H11 C2 3.0600 . 4_454 no
H12 H4 2.5300 . 3_543 no
H13 H1 2.4900 . . no
H13 C6 3.0500 . 4_554 no
H13 H6 2.5700 . 4_554 no

loop_
_geom_hbond_atom_site_label_D
_geom_hbond_atom_site_label_H
_geom_hbond_atom_site_label_A
_geom_hbond_site_symmetry_A
_geom_hbond_distance_DH
_geom_hbond_distance_HA
_geom_hbond_distance_DA
_geom_hbond_angle_DHA
_geom_hbond_publ_flag
N1 H1 O2 4_555 0.8600 2.1400 2.976(3) 165.00 yes
C3 H3 Cg2 3_555 0.9300 2.8000 3.673(4) 156.00 yes
C10 H10 Cg1 4_454 0.9300 2.8600 3.599(4) 137.00 yes

loop_
_geom_torsion_atom_site_label_1
_geom_torsion_atom_site_label_2
_geom_torsion_atom_site_label_3
_geom_torsion_atom_site_label_4
_geom_torsion_site_symmetry_1
_geom_torsion_site_symmetry_2
_geom_torsion_site_symmetry_3
_geom_torsion_site_symmetry_4
_geom_torsion
_geom_torsion_publ_flag
C7 O1 C1 C2 . . . . -119.0(3) no
C7 O1 C1 C6 . . . . 68.1(4) no
C1 O1 C7 O2 . . . . 3.9(5) no
C1 O1 C7 N1 . . . . -178.6(3) no
C8 N1 C7 O1 . . . . -172.7(3) no
C7 N1 C8 C13 . . . . 138.2(3) no
C8 N1 C7 O2 . . . . 4.7(6) no
C7 N1 C8 C9 . . . . -43.0(5) no
O1 C1 C2 C3 . . . . -173.7(3) no
C2 C1 C6 C5 . . . . 1.6(6) no
C6 C1 C2 C3 . . . . -0.9(6) no
O1 C1 C6 C5 . . . . 174.2(3) no
C1 C2 C3 C4 . . . . 0.3(6) no
C2 C3 C4 C5 . . . . -0.4(6) no
C3 C4 C5 C6 . . . . 1.2(6) no
C4 C5 C6 C1 . . . . -1.8(6) no
N1 C8 C9 C10 . . . . -179.4(3) no
C13 C8 C9 C10 . . . . -0.6(5) no
N1 C8 C13 C12 . . . . 178.2(3) no
C9 C8 C13 C12 . . . . -0.7(5) no
C8 C9 C10 C11 . . . . 1.1(5) no
C9 C10 C11 C12 . . . . -0.3(6) no
C10 C11 C12 C13 . . . . -1.0(6) no
C11 C12 C13 C8 . . . . 1.5(6) no

loop_
_cod_related_entry_id
_cod_related_entry_database
_cod_related_entry_code
1 ChemSpider 70999
